data_2240499
loop_
_publ_author_name
'Loughzail, Mohamed'
'Baouid, Abdesselam'
'El Ammari, Lahcen'
'Saadi, Mohamed'
'Berraho, Moha'

_publ_section_title
;
 Crystal structure of ethyl
 2-(1<i>H</i>-benzimidazol-2-yl)-2-[2-(4-nitrophenyl)hydrazinylidene]acetate
;
_journal_coeditor_code IM2461
_journal_issue 4
_journal_name_full 'Acta Crystallographica Section E'
_journal_page_first o236
_journal_page_last o237
_journal_paper_doi 10.1107/S2056989015004818
_journal_volume 71
_journal_year 2015
_chemical_formula_iupac 'C17 H15 N5 O4'
_chemical_formula_moiety 'C17 H15 N5 O4'
_chemical_formula_sum 'C17 H15 N5 O4'
_chemical_formula_weight 353.34
_chemical_name_systematic 'Ethyl 2-(1<i>H</i>-benzimidazol-2-yl)-2-[2-(4-nitrophenyl)hydrazinylidene]acetate'
_space_group_IT_number 14
_symmetry_cell_setting monoclinic
_symmetry_space_group_name_Hall '-P 2ybc'
_symmetry_space_group_name_H-M 'P 1 21/c 1'
_atom_sites_solution_hydrogens geom
_atom_sites_solution_primary direct
_atom_sites_solution_secondary difmap
_audit_creation_method SHELXL-97
_cell_angle_alpha 90.000(5)
_cell_angle_beta 99.060(5)
_cell_angle_gamma 90.000(5)
_cell_formula_units_Z 4
_cell_length_a 12.877(5)
_cell_length_b 5.874(5)
_cell_length_c 21.988(5)
_cell_measurement_reflns_used 3362
_cell_measurement_temperature 293(2)
_cell_measurement_theta_max 26.4
_cell_measurement_theta_min 2.7
_cell_volume 1642.4(16)
_computing_cell_refinement
;
SAINT-Plus (Bruker, 2009)
;
_computing_data_collection
;
APEX2 (Bruker, 2009)
;
_computing_data_reduction
;
SAINT-Plus (Bruker, 2009)
;
_computing_molecular_graphics
;
ORTEP-3 for Windows (Farrugia, 2012)
;
_computing_publication_material
;
WinGX (Farrugia, 2012)
;
_computing_structure_refinement
;
SHELXL97 (Sheldrick,2008)
;
_computing_structure_solution
;
SHELXS97 (Sheldrick,2008)
;
_diffrn_ambient_temperature 293(2)
_diffrn_measured_fraction_theta_full 0.999
_diffrn_measured_fraction_theta_max 0.999
_diffrn_measurement_device_type 'Bruker APEXII CCD'
_diffrn_measurement_method '\w and \f'
_diffrn_radiation_monochromator graphite
_diffrn_radiation_source 'fine-focus sealed tube'
_diffrn_radiation_type MoK\a
_diffrn_radiation_wavelength 0.71073
_diffrn_reflns_av_R_equivalents 0.0328
_diffrn_reflns_av_sigmaI/netI 0.0196
_diffrn_reflns_limit_h_max 16
_diffrn_reflns_limit_h_min -16
_diffrn_reflns_limit_k_max 7
_diffrn_reflns_limit_k_min -7
_diffrn_reflns_limit_l_max 27
_diffrn_reflns_limit_l_min -27
_diffrn_reflns_number 24995
_diffrn_reflns_theta_full 26.37
_diffrn_reflns_theta_max 26.37
_diffrn_reflns_theta_min 2.65
_exptl_absorpt_coefficient_mu 0.105
_exptl_absorpt_correction_type none
_exptl_crystal_colour colourless
_exptl_crystal_density_diffrn 1.429
_exptl_crystal_density_method 'not measured'
_exptl_crystal_description platelet
_exptl_crystal_F_000 736
_exptl_crystal_size_max 0.326
_exptl_crystal_size_mid 0.169
_exptl_crystal_size_min 0.035
_refine_diff_density_max 0.191
_refine_diff_density_min -0.173
_refine_ls_extinction_method none
_refine_ls_goodness_of_fit_ref 1.031
_refine_ls_hydrogen_treatment constr
_refine_ls_matrix_type full
_refine_ls_number_parameters 236
_refine_ls_number_reflns 3362
_refine_ls_number_restraints 0
_refine_ls_restrained_S_all 1.031
_refine_ls_R_factor_all 0.0551
_refine_ls_R_factor_gt 0.0384
_refine_ls_shift/su_max 0.000
_refine_ls_shift/su_mean 0.000
_refine_ls_structure_factor_coef Fsqd
_refine_ls_weighting_details 'calc w=1/[\s^2^(Fo^2^)+(0.0471P)^2^+0.5028P] where P=(Fo^2^+2Fc^2^)/3'
_refine_ls_weighting_scheme calc
_refine_ls_wR_factor_gt 0.0967
_refine_ls_wR_factor_ref 0.1080
_reflns_number_gt 2562
_reflns_number_total 3362
_reflns_threshold_expression I>2\s(I)
_cod_data_source_file im2461sup1.cif
_cod_data_source_block I
_cod_original_sg_symbol_H-M 'P 21/c'
_cod_database_code 2240499
_cod_database_fobs_code 2240499

loop_
_symmetry_equiv_pos_as_xyz
'x, y, z'
'-x, y+1/2, -z+1/2'
'-x, -y, -z'
'x, -y-1/2, z-1/2'

loop_
_atom_site_type_symbol
_atom_site_label
_atom_site_fract_x
_atom_site_fract_y
_atom_site_fract_z
_atom_site_U_iso_or_equiv
_atom_site_adp_type
_atom_site_calc_flag
_atom_site_refinement_flags
_atom_site_occupancy
_atom_site_symmetry_multiplicity
C C1 0.24083(11) 0.7913(3) 0.32924(7) 0.0367(3) Uani d . 1 1
C C12 0.49273(11) 0.6017(3) 0.39833(6) 0.0349(3) Uani d . 1 1
C C13 0.46733(12) 0.3904(3) 0.42102(7) 0.0405(4) Uani d . 1 1
H H13 0.3980 0.3398 0.4147 0.049 Uiso calc R 1 1
C C5 0.25493(11) 0.9962(3) 0.29411(7) 0.0357(3) Uani d . 1 1
C C15 0.64834(12) 0.3339(3) 0.46186(7) 0.0415(4) Uani d . 1 1
C C2 0.13384(12) 0.6936(3) 0.32829(7) 0.0413(4) Uani d . 1 1
C C17 0.59698(12) 0.6755(3) 0.40730(7) 0.0406(4) Uani d . 1 1
H H17 0.6138 0.8155 0.3917 0.049 Uiso calc R 1 1
C C6 0.32726(11) 1.2789(3) 0.25402(7) 0.0365(3) Uani d . 1 1
C C11 0.39466(12) 1.4456(3) 0.23679(7) 0.0410(4) Uani d . 1 1
H H11 0.4662 1.4438 0.2521 0.049 Uiso calc R 1 1
C C16 0.67524(12) 0.5414(3) 0.43928(7) 0.0439(4) Uani d . 1 1
H H16 0.7448 0.5900 0.4455 0.053 Uiso calc R 1 1
C C8 0.17657(12) 1.4543(3) 0.18916(8) 0.0460(4) Uani d . 1 1
H H8 0.1052 1.4564 0.1733 0.055 Uiso calc R 1 1
C C9 0.24422(13) 1.6167(3) 0.17267(8) 0.0470(4) Uani d . 1 1
H H9 0.2180 1.7311 0.1453 0.056 Uiso calc R 1 1
C C14 0.54567(13) 0.2574(3) 0.45284(7) 0.0437(4) Uani d . 1 1
H H14 0.5295 0.1165 0.4682 0.052 Uiso calc R 1 1
C C10 0.35198(12) 1.6127(3) 0.19643(7) 0.0441(4) Uani d . 1 1
H H10 0.3955 1.7253 0.1847 0.053 Uiso calc R 1 1
C C7 0.21950(11) 1.2872(3) 0.23044(7) 0.0378(3) Uani d . 1 1
C C3 0.03236(14) 0.4189(4) 0.37222(10) 0.0645(5) Uani d . 1 1
H H3A 0.0032 0.3445 0.3339 0.077 Uiso calc R 1 1
H H3B -0.0167 0.5349 0.3811 0.077 Uiso calc R 1 1
N N1 0.34778(9) 1.0947(2) 0.29374(6) 0.0382(3) Uani d . 1 1
N N2 0.17568(9) 1.1066(2) 0.25700(6) 0.0401(3) Uani d . 1 1
H H2 0.1102 1.0698 0.2513 0.048 Uiso calc R 1 1
N N3 0.31612(9) 0.6757(2) 0.36227(6) 0.0384(3) Uani d . 1 1
N N4 0.41544(9) 0.7421(2) 0.36668(6) 0.0390(3) Uani d . 1 1
H H4 0.4316 0.8680 0.3505 0.047 Uiso calc R 1 1
N N5 0.73044(13) 0.1896(3) 0.49538(7) 0.0567(4) Uani d . 1 1
O O1 0.82217(12) 0.2456(3) 0.49629(8) 0.0857(5) Uani d . 1 1
O O2 0.70291(13) 0.0185(2) 0.52145(7) 0.0771(4) Uani d . 1 1
O O3 0.13339(9) 0.5214(2) 0.36682(6) 0.0566(3) Uani d . 1 1
O O4 0.05567(8) 0.7645(2) 0.29566(6) 0.0548(3) Uani d . 1 1
C C4 0.04983(17) 0.2514(4) 0.42261(11) 0.0837(7) Uani d . 1 1
H H4A 0.0745 0.3282 0.4607 0.126 Uiso calc R 1 1
H H4B 0.1014 0.1423 0.4144 0.126 Uiso calc R 1 1
H H4C -0.0150 0.1746 0.4256 0.126 Uiso calc R 1 1

loop_
_atom_site_aniso_label
_atom_site_aniso_U_11
_atom_site_aniso_U_22
_atom_site_aniso_U_33
_atom_site_aniso_U_12
_atom_site_aniso_U_13
_atom_site_aniso_U_23
C1 0.0289(7) 0.0419(8) 0.0390(8) 0.0026(6) 0.0040(6) -0.0048(6)
C12 0.0317(7) 0.0409(8) 0.0317(7) 0.0023(6) 0.0040(6) -0.0034(6)
C13 0.0342(8) 0.0451(9) 0.0424(8) -0.0027(7) 0.0063(7) -0.0026(7)
C5 0.0284(7) 0.0394(8) 0.0388(8) 0.0026(6) 0.0036(6) -0.0068(6)
C15 0.0431(9) 0.0444(9) 0.0354(8) 0.0112(7) 0.0012(6) -0.0017(7)
C2 0.0333(8) 0.0440(8) 0.0465(9) 0.0006(7) 0.0063(7) -0.0017(7)
C17 0.0349(8) 0.0401(8) 0.0462(9) -0.0013(6) 0.0042(7) 0.0037(7)
C6 0.0311(7) 0.0399(8) 0.0382(8) 0.0027(6) 0.0048(6) -0.0064(6)
C11 0.0305(7) 0.0482(9) 0.0444(9) -0.0024(6) 0.0059(6) -0.0075(7)
C16 0.0307(8) 0.0520(10) 0.0478(9) 0.0002(7) 0.0024(7) -0.0031(8)
C8 0.0317(8) 0.0497(9) 0.0546(10) 0.0042(7) 0.0009(7) 0.0016(8)
C9 0.0449(9) 0.0457(9) 0.0504(9) 0.0047(7) 0.0082(7) 0.0033(8)
C14 0.0509(10) 0.0395(8) 0.0416(8) 0.0002(7) 0.0098(7) 0.0019(7)
C10 0.0420(9) 0.0452(9) 0.0467(9) -0.0055(7) 0.0122(7) -0.0042(7)
C7 0.0297(7) 0.0396(8) 0.0439(8) 0.0008(6) 0.0052(6) -0.0045(7)
C3 0.0377(9) 0.0708(12) 0.0829(14) -0.0125(9) 0.0033(9) 0.0184(11)
N1 0.0289(6) 0.0420(7) 0.0430(7) 0.0009(5) 0.0036(5) -0.0044(6)
N2 0.0249(6) 0.0435(7) 0.0505(8) 0.0004(5) 0.0017(5) 0.0006(6)
N3 0.0297(6) 0.0451(7) 0.0402(7) 0.0003(5) 0.0046(5) -0.0049(6)
N4 0.0279(6) 0.0435(7) 0.0443(7) -0.0005(5) 0.0015(5) 0.0026(6)
N5 0.0581(10) 0.0579(10) 0.0501(9) 0.0171(8) -0.0038(7) -0.0030(8)
O1 0.0495(8) 0.0996(12) 0.1017(12) 0.0226(8) -0.0076(8) 0.0158(10)
O2 0.0933(11) 0.0556(8) 0.0748(10) 0.0155(8) -0.0109(8) 0.0150(7)
O3 0.0330(6) 0.0639(8) 0.0703(8) -0.0079(5) 0.0002(5) 0.0183(6)
O4 0.0278(6) 0.0640(8) 0.0704(8) 0.0009(5) 0.0006(5) 0.0136(6)
C4 0.0629(13) 0.0951(17) 0.0888(16) -0.0217(12) -0.0014(12) 0.0320(14)

loop_
_atom_type_symbol
_atom_type_description
_atom_type_scat_dispersion_real
_atom_type_scat_dispersion_imag
_atom_type_scat_source
C C 0.0033 0.0016 'International Tables Vol C Tables 4.2.6.8 and 6.1.1.4'
H H 0.0000 0.0000 'International Tables Vol C Tables 4.2.6.8 and 6.1.1.4'
N N 0.0061 0.0033 'International Tables Vol C Tables 4.2.6.8 and 6.1.1.4'
O O 0.0106 0.0060 'International Tables Vol C Tables 4.2.6.8 and 6.1.1.4'

loop_
_geom_angle_atom_site_label_1
_geom_angle_atom_site_label_2
_geom_angle_atom_site_label_3
_geom_angle
N3 C1 C5 125.50(13)
N3 C1 C2 114.28(14)
C5 C1 C2 120.20(13)
N4 C12 C17 118.87(14)
N4 C12 C13 121.10(13)
C17 C12 C13 120.03(14)
C14 C13 C12 119.47(15)
C14 C13 H13 120.3
C12 C13 H13 120.3
N1 C5 N2 112.18(14)
N1 C5 C1 123.37(13)
N2 C5 C1 124.43(13)
C16 C15 C14 121.63(14)
C16 C15 N5 119.41(15)
C14 C15 N5 118.96(16)
O4 C2 O3 123.72(14)
O4 C2 C1 123.71(15)
O3 C2 C1 112.57(13)
C16 C17 C12 120.24(15)
C16 C17 H17 119.9
C12 C17 H17 119.9
N1 C6 C11 130.57(14)
N1 C6 C7 109.78(13)
C11 C6 C7 119.65(14)
C10 C11 C6 118.11(14)
C10 C11 H11 120.9
C6 C11 H11 120.9
C15 C16 C17 118.83(15)
C15 C16 H16 120.6
C17 C16 H16 120.6
C9 C8 C7 117.22(15)
C9 C8 H8 121.4
C7 C8 H8 121.4
C8 C9 C10 121.29(16)
C8 C9 H9 119.4
C10 C9 H9 119.4
C13 C14 C15 119.79(15)
C13 C14 H14 120.1
C15 C14 H14 120.1
C11 C10 C9 121.48(15)
C11 C10 H10 119.3
C9 C10 H10 119.3
N2 C7 C8 132.42(14)
N2 C7 C6 105.33(13)
C8 C7 C6 122.25(14)
O3 C3 C4 107.77(15)
O3 C3 H3A 110.2
C4 C3 H3A 110.2
O3 C3 H3B 110.2
C4 C3 H3B 110.2
H3A C3 H3B 108.5
C5 N1 C6 105.10(12)
C5 N2 C7 107.60(12)
C5 N2 H2 126.2
C7 N2 H2 126.2
C1 N3 N4 120.69(14)
N3 N4 C12 117.87(13)
N3 N4 H4 121.1
C12 N4 H4 121.1
O1 N5 O2 123.90(16)
O1 N5 C15 118.19(17)
O2 N5 C15 117.91(17)
C2 O3 C3 117.63(13)
C3 C4 H4A 109.5
C3 C4 H4B 109.5
H4A C4 H4B 109.5
C3 C4 H4C 109.5
H4A C4 H4C 109.5
H4B C4 H4C 109.5

loop_
_geom_bond_atom_site_label_1
_geom_bond_atom_site_label_2
_geom_bond_distance
C1 N3 1.3064(19)
C1 C5 1.457(2)
C1 C2 1.490(2)
C12 N4 1.3921(19)
C12 C17 1.395(2)
C12 C13 1.396(2)
C13 C14 1.377(2)
C13 H13 0.9300
C5 N1 1.3295(19)
C5 N2 1.3659(19)
C15 C16 1.381(2)
C15 C14 1.381(2)
C15 N5 1.461(2)
C2 O4 1.2140(18)
C2 O3 1.320(2)
C17 C16 1.381(2)
C17 H17 0.9300
C6 N1 1.389(2)
C6 C11 1.400(2)
C6 C7 1.404(2)
C11 C10 1.378(2)
C11 H11 0.9300
C16 H16 0.9300
C8 C9 1.378(2)
C8 C7 1.391(2)
C8 H8 0.9300
C9 C10 1.404(2)
C9 H9 0.9300
C14 H14 0.9300
C10 H10 0.9300
C7 N2 1.374(2)
C3 O3 1.455(2)
C3 C4 1.472(3)
C3 H3A 0.9700
C3 H3B 0.9700
N2 H2 0.8600
N3 N4 1.3259(17)
N4 H4 0.8600
N5 O1 1.223(2)
N5 O2 1.236(2)
C4 H4A 0.9600
C4 H4B 0.9600
C4 H4C 0.9600

loop_
_geom_hbond_atom_site_label_D
_geom_hbond_atom_site_label_H
_geom_hbond_atom_site_label_A
_geom_hbond_site_symmetry_A
_geom_hbond_distance_DH
_geom_hbond_distance_HA
_geom_hbond_distance_DA
_geom_hbond_angle_DHA
_geom_hbond_publ_flag
N2 H2 O4 2_555 0.86 2.50 3.161(3) 134 yes
C8 H8 O4 2_555 0.93 2.54 3.258(3) 134 yes
N2 H2 O4 1_555 0.86 2.21 2.750(3) 121 yes
N4 H4 N1 1_555 0.86 2.02 2.679(3) 133 yes
